data_7159510
loop_
_publ_author_name
'Ricca, Michael'
'Yao, Shaolei'
'Le, Tommy'
'White, Jonathan M.'
'Donnelly, Paul S.'
'Rizzacasa, Mark A.'

_publ_section_title
;
 A <i>cis</i>-&#x3b2;-iron(III) SALPN catalyst for hydrogen atom transfer
 reductions and olefin cross couplings.
;
_journal_issue 33
_journal_name_full 'Organic &amp; biomolecular chemistry'
_journal_page_first 6789
_journal_page_last 6793
_journal_paper_doi 10.1039/d3ob01085f
_journal_volume 21
_journal_year 2023
_chemical_formula_moiety 'C26 H31 Fe N2 O6, H2 O, C H4 O'
_chemical_formula_sum 'C27 H37 Fe N2 O8'
_chemical_formula_weight 573.43
_space_group_crystal_system monoclinic
_space_group_IT_number 14
_space_group_name_Hall '-P 2ybc'
_space_group_name_H-M_alt 'P 1 21/c 1'
_atom_sites_solution_hydrogens mixed
_atom_sites_solution_primary dual
_audit_block_doi 10.5517/ccdc.csd.cc2d049w
_audit_creation_date 2022-08-31
_audit_creation_method
;
Olex2 1.5
(compiled 2022.04.07 svn.rca3783a0 for OlexSys, GUI svn.r6498)
;
_audit_update_record
;
2022-09-01 deposited with the CCDC.	2023-08-01 downloaded from the CCDC.
;
_cell_angle_alpha 90
_cell_angle_beta 108.177(4)
_cell_angle_gamma 90
_cell_formula_units_Z 4
_cell_length_a 11.2988(4)
_cell_length_b 29.2753(7)
_cell_length_c 8.8713(3)
_cell_measurement_reflns_used 17911
_cell_measurement_temperature 100.0(2)
_cell_measurement_theta_max 33.7170
_cell_measurement_theta_min 2.3460
_cell_volume 2787.98(16)
_computing_cell_refinement 'CrysAlisPro 1.171.41.93a (Rigaku OD, 2020)'
_computing_data_collection 'CrysAlisPro 1.171.41.93a (Rigaku OD, 2020)'
_computing_data_reduction 'CrysAlisPro 1.171.41.93a (Rigaku OD, 2020)'
_computing_molecular_graphics 'Olex2 1.5 (Dolomanov et al., 2009)'
_computing_publication_material 'Olex2 1.5 (Dolomanov et al., 2009)'
_computing_structure_refinement 'SHELXL 2018/3 (Sheldrick, 2015)'
_computing_structure_solution 'SHELXT 2018/2 (Sheldrick, 2018)'
_diffrn_ambient_environment N~2~
_diffrn_ambient_temperature 100.0(2)
_diffrn_detector 'Hybrid Pixel Array Detector'
_diffrn_detector_area_resol_mean 10.0000
_diffrn_detector_type HyPix
_diffrn_measured_fraction_theta_full 0.999
_diffrn_measured_fraction_theta_max 0.862
_diffrn_measurement_details
;
List of Runs (angles in degrees, time in seconds):

  # Type    Start    End  Width  t~exp~   \w     \q     \k     \f   Frames
#--------------------------------------------------------------------------
  1  \w    -28.00  54.00   0.50   10.00    --  -12.24  65.00  63.00  164
  2  \w      2.00  85.00   0.50   10.00    --   12.86  65.00  63.00  166
  3  \w    -59.00   3.00   0.50   10.00    --  -12.24 -57.00 120.00  124
  4  \w    -84.00  -1.00   0.50   10.00    --  -12.24 -65.00 -71.00  166
  5  \w    -59.00 -11.00   0.50   10.00    --   12.86 -19.00-120.00   96
  6  \w     46.00  85.00   0.50   10.00    --   12.86-178.00  60.00   78
  7  \w     46.00  84.00   0.50   10.00    --   12.86-178.00 -90.00   76
;
_diffrn_measurement_device 'four-circle diffractometer'
_diffrn_measurement_device_type 'XtaLAB Synergy, Dualflex, HyPix'
_diffrn_measurement_method '\w scans'
_diffrn_orient_matrix_type 'CrysAlisPro convention (1999,Acta A55,543-557)'
_diffrn_orient_matrix_UB_11 0.0002097000
_diffrn_orient_matrix_UB_12 0.0180213000
_diffrn_orient_matrix_UB_13 -0.0533442000
_diffrn_orient_matrix_UB_21 0.0658976000
_diffrn_orient_matrix_UB_22 -0.0011320000
_diffrn_orient_matrix_UB_23 0.0224005000
_diffrn_orient_matrix_UB_31 -0.0043760000
_diffrn_orient_matrix_UB_32 -0.0161561000
_diffrn_orient_matrix_UB_33 -0.0610543000
_diffrn_radiation_monochromator mirror
_diffrn_radiation_probe x-ray
_diffrn_radiation_type 'Mo K\a'
_diffrn_radiation_wavelength 0.71073
_diffrn_reflns_av_R_equivalents 0.0544
_diffrn_reflns_av_unetI/netI 0.0515
_diffrn_reflns_Laue_measured_fraction_full 0.999
_diffrn_reflns_Laue_measured_fraction_max 0.862
_diffrn_reflns_limit_h_max 15
_diffrn_reflns_limit_h_min -16
_diffrn_reflns_limit_k_max 41
_diffrn_reflns_limit_k_min -41
_diffrn_reflns_limit_l_max 12
_diffrn_reflns_limit_l_min -13
_diffrn_reflns_number 43657
_diffrn_reflns_point_group_measured_fraction_full 0.999
_diffrn_reflns_point_group_measured_fraction_max 0.862
_diffrn_reflns_theta_full 25.242
_diffrn_reflns_theta_max 33.669
_diffrn_reflns_theta_min 2.353
_diffrn_source 'micro-focus sealed X-ray tube'
_diffrn_source_type 'PhotonJet (Mo) X-ray Source'
_exptl_absorpt_coefficient_mu 0.592
_exptl_absorpt_correction_T_max 1.000
_exptl_absorpt_correction_T_min 0.193
_exptl_absorpt_correction_type gaussian
_exptl_absorpt_process_details
;
CrysAlisPro 1.171.41.93a (Rigaku Oxford Diffraction, 2020)
Numerical absorption correction based on gaussian integration over
a multifaceted crystal model
Empirical absorption correction using spherical harmonics,
implemented in SCALE3 ABSPACK scaling algorithm.
;
_exptl_crystal_colour 'clear dark orange'
_exptl_crystal_colour_lustre clear
_exptl_crystal_colour_modifier dark
_exptl_crystal_colour_primary orange
_exptl_crystal_density_diffrn 1.366
_exptl_crystal_description block
_exptl_crystal_F_000 1212
_exptl_crystal_size_max 0.506
_exptl_crystal_size_mid 0.329
_exptl_crystal_size_min 0.098
_refine_diff_density_max 0.448
_refine_diff_density_min -0.414
_refine_diff_density_rms 0.066
_refine_ls_extinction_method none
_refine_ls_goodness_of_fit_ref 1.047
_refine_ls_hydrogen_treatment mixed
_refine_ls_matrix_type full
_refine_ls_number_parameters 360
_refine_ls_number_reflns 9552
_refine_ls_number_restraints 0
_refine_ls_restrained_S_all 1.047
_refine_ls_R_factor_all 0.0639
_refine_ls_R_factor_gt 0.0399
_refine_ls_shift/su_max 0.001
_refine_ls_shift/su_mean 0.000
_refine_ls_structure_factor_coef Fsqd
_refine_ls_weighting_details 'w=1/[\s^2^(Fo^2^)+(0.0349P)^2^+1.0254P] where P=(Fo^2^+2Fc^2^)/3'
_refine_ls_weighting_scheme calc
_refine_ls_wR_factor_gt 0.0871
_refine_ls_wR_factor_ref 0.0950
_reflns_Friedel_coverage 0.000
_reflns_number_gt 7117
_reflns_number_total 9552
_reflns_threshold_expression 'I > 2\s(I)'
_cod_data_source_file d3ob01085f2.cif
_cod_data_source_block jmwmr202_mo_abs
_cod_depositor_comments 'Adding full bibliography for 7159510--7159513.cif.'
_cod_database_code 7159510
_shelx_shelxl_version_number 2018/3
_chemical_oxdiff_formula 'C27 H37 N2 O8 Fe'
_chemical_oxdiff_usercomment 'Fe(SALPN)acac complex from iPrOH'
_shelx_space_group_comment
;
The symmetry employed for this shelxl refinement is uniquely defined
by the following loop, which should always be used as a source of
symmetry information in preference to the above space-group names.
They are only intended as comments.
;
_shelx_estimated_absorpt_t_max 0.944
_shelx_estimated_absorpt_t_min 0.754
_olex2_refinement_description
;
1. Fixed Uiso
 At 1.2 times of:
  All C(H) groups, All C(H,H) groups
 At 1.5 times of:
  All C(H,H,H) groups
2.a Secondary CH2 refined with riding coordinates:
 C12(H12A,H12B), C20(H20A,H20B), C10(H10A,H10B), C2(H2A,H2B), C11(H11A,H11B)
2.b Aromatic/amide H refined with riding coordinates:
 C24(H24), C6(H6), C9(H9), C13(H13), C17(H17), C15(H15), C4(H4), C16(H16),
 C5(H5)
2.c Idealised Me refined as rotating group:
 C26(H26A,H26B,H26C), C1(H1A,H1B,H1C), C22(H22A,H22B,H22C), C27(H27A,H27B,
 H27C), C21(H21A,H21B,H21C)
;
_olex2_submission_special_instructions 'No special instructions were received'
_oxdiff_exptl_absorpt_empirical_details
;
Empirical correction (ABSPACK) includes:
- Absorption correction using spherical harmonics
- Frame scaling
;
_oxdiff_exptl_absorpt_empirical_full_max 1.383
_oxdiff_exptl_absorpt_empirical_full_min 0.750

loop_
_space_group_symop_operation_xyz
'x, y, z'
'-x, y+1/2, -z+1/2'
'-x, -y, -z'
'x, -y-1/2, z-1/2'

loop_
_atom_site_label
_atom_site_type_symbol
_atom_site_fract_x
_atom_site_fract_y
_atom_site_fract_z
_atom_site_U_iso_or_equiv
_atom_site_adp_type
_atom_site_occupancy
_atom_site_site_symmetry_order
_atom_site_calc_flag
_atom_site_refinement_flags_posn
_atom_site_refinement_flags_adp
_atom_site_refinement_flags_occupancy
_atom_site_disorder_assembly
_atom_site_disorder_group
Fe1 Fe 0.51117(2) 0.60716(2) 0.69871(2) 0.01409(5) Uani 1 1 d . . . . .
O3 O 0.50352(9) 0.66277(3) 0.57714(12) 0.01607(19) Uani 1 1 d . . . . .
O6 O 0.57187(9) 0.57628(3) 0.53449(12) 0.0179(2) Uani 1 1 d . . . . .
O2 O 0.33474(9) 0.59555(3) 0.60556(12) 0.01610(19) Uani 1 1 d . . . . .
O5 O 0.54973(9) 0.54778(3) 0.82141(12) 0.0185(2) Uani 1 1 d . . . . .
O1 O 0.12036(9) 0.56434(4) 0.42016(12) 0.0201(2) Uani 1 1 d . . . . .
O4 O 0.43529(10) 0.71463(3) 0.32297(12) 0.0216(2) Uani 1 1 d . . . . .
O7 O 0.27722(11) 0.63364(4) 0.29131(14) 0.0260(2) Uani 1 1 d . . . . .
N1 N 0.46843(11) 0.63463(4) 0.90048(14) 0.0176(2) Uani 1 1 d . . . . .
O8 O 0.03574(12) 0.66123(5) 0.15568(16) 0.0338(3) Uani 1 1 d . . . . .
N2 N 0.69674(11) 0.62834(4) 0.82987(15) 0.0193(2) Uani 1 1 d . . . . .
C7 C 0.24786(13) 0.61349(5) 0.81345(17) 0.0177(3) Uani 1 1 d . . . . .
C8 C 0.23992(12) 0.59643(4) 0.66238(17) 0.0149(2) Uani 1 1 d . . . . .
C25 C 0.62962(12) 0.53862(5) 0.54178(17) 0.0172(3) Uani 1 1 d . . . . .
C19 C 0.59335(13) 0.68243(4) 0.53563(17) 0.0165(3) Uani 1 1 d . . . . .
C3 C 0.12262(13) 0.57966(5) 0.56641(17) 0.0174(3) Uani 1 1 d . . . . .
C14 C 0.72066(13) 0.67880(5) 0.62317(18) 0.0188(3) Uani 1 1 d . . . . .
C24 C 0.65100(13) 0.50718(5) 0.66608(18) 0.0205(3) Uani 1 1 d . . . . .
H24 H 0.696187 0.480208 0.660460 0.025 Uiso 1 1 calc R U . . .
C6 C 0.14273(14) 0.61254(5) 0.86830(19) 0.0232(3) Uani 1 1 d . . . . .
H6 H 0.149341 0.624082 0.970682 0.028 Uiso 1 1 calc R U . . .
C9 C 0.36126(14) 0.63200(5) 0.92177(17) 0.0192(3) Uani 1 1 d . . . . .
H9 H 0.355931 0.643506 1.019577 0.023 Uiso 1 1 calc R U . . .
C13 C 0.76248(13) 0.65524(5) 0.77374(19) 0.0199(3) Uani 1 1 d . . . . .
H13 H 0.846389 0.660106 0.837098 0.024 Uiso 1 1 calc R U . . .
C23 C 0.61015(12) 0.51297(5) 0.79756(18) 0.0187(3) Uani 1 1 d . . . . .
C18 C 0.56047(14) 0.71132(5) 0.39956(17) 0.0188(3) Uani 1 1 d . . . . .
C17 C 0.65127(15) 0.73379(5) 0.35353(19) 0.0240(3) Uani 1 1 d . . . . .
H17 H 0.627941 0.752374 0.261132 0.029 Uiso 1 1 calc R U . . .
C15 C 0.81130(14) 0.70286(5) 0.5748(2) 0.0237(3) Uani 1 1 d . . . . .
H15 H 0.896749 0.700502 0.635468 0.028 Uiso 1 1 calc R U . . .
C26 C 0.67783(15) 0.52832(5) 0.4061(2) 0.0251(3) Uani 1 1 d . . . . .
H26A H 0.607684 0.525452 0.308133 0.038 Uiso 1 1 calc R U . . .
H26B H 0.724773 0.499613 0.426741 0.038 Uiso 1 1 calc R U . . .
H26C H 0.732551 0.553149 0.394591 0.038 Uiso 1 1 calc R U . . .
C12 C 0.75588(14) 0.61076(5) 0.99109(19) 0.0257(3) Uani 1 1 d . . . . .
H12A H 0.836998 0.626197 1.038283 0.031 Uiso 1 1 calc R U . . .
H12B H 0.771839 0.577637 0.985864 0.031 Uiso 1 1 calc R U . . .
C20 C 0.39524(16) 0.74969(5) 0.20295(19) 0.0271(3) Uani 1 1 d . . . . .
H20A H 0.419183 0.741343 0.108275 0.033 Uiso 1 1 calc R U . . .
H20B H 0.435226 0.779168 0.244361 0.033 Uiso 1 1 calc R U . . .
C10 C 0.56950(15) 0.65378(5) 1.03365(18) 0.0241(3) Uani 1 1 d . . . . .
H10A H 0.535851 0.663058 1.119572 0.029 Uiso 1 1 calc R U . . .
H10B H 0.603885 0.681286 0.997478 0.029 Uiso 1 1 calc R U . . .
C2 C 0.00243(13) 0.54959(5) 0.31565(18) 0.0219(3) Uani 1 1 d . . . . .
H2A H -0.057881 0.575166 0.293137 0.026 Uiso 1 1 calc R U . . .
H2B H -0.031118 0.524445 0.364946 0.026 Uiso 1 1 calc R U . . .
C11 C 0.67305(15) 0.61872(6) 1.0973(2) 0.0296(4) Uani 1 1 d . . . . .
H11A H 0.634861 0.589264 1.111566 0.036 Uiso 1 1 calc R U . . .
H11B H 0.726446 0.628889 1.203096 0.036 Uiso 1 1 calc R U . . .
C4 C 0.02114(14) 0.57899(5) 0.62276(19) 0.0226(3) Uani 1 1 d . . . . .
H4 H -0.056519 0.567456 0.557419 0.027 Uiso 1 1 calc R U . . .
C16 C 0.77698(15) 0.72942(5) 0.4417(2) 0.0267(3) Uani 1 1 d . . . . .
H16 H 0.838636 0.744945 0.408917 0.032 Uiso 1 1 calc R U . . .
C5 C 0.03205(14) 0.59512(6) 0.7749(2) 0.0259(3) Uani 1 1 d . . . . .
H5 H -0.037562 0.593967 0.813282 0.031 Uiso 1 1 calc R U . . .
C1 C 0.02276(15) 0.53348(6) 0.16523(19) 0.0276(3) Uani 1 1 d . . . . .
H1A H -0.056451 0.522909 0.091327 0.041 Uiso 1 1 calc R U . . .
H1B H 0.082855 0.508277 0.189035 0.041 Uiso 1 1 calc R U . . .
H1C H 0.055155 0.558706 0.117001 0.041 Uiso 1 1 calc R U . . .
C22 C 0.63860(16) 0.47660(6) 0.9236(2) 0.0285(3) Uani 1 1 d . . . . .
H22A H 0.705331 0.487197 1.016910 0.043 Uiso 1 1 calc R U . . .
H22B H 0.665277 0.448672 0.882549 0.043 Uiso 1 1 calc R U . . .
H22C H 0.563742 0.470229 0.953497 0.043 Uiso 1 1 calc R U . . .
C27 C -0.00601(17) 0.68553(7) 0.2666(2) 0.0358(4) Uani 1 1 d . . . . .
H27A H -0.093511 0.694099 0.218042 0.054 Uiso 1 1 calc R U . . .
H27B H 0.044478 0.713150 0.299484 0.054 Uiso 1 1 calc R U . . .
H27C H 0.001990 0.666228 0.359563 0.054 Uiso 1 1 calc R U . . .
C21 C 0.25651(18) 0.75387(7) 0.1597(3) 0.0412(5) Uani 1 1 d . . . . .
H21A H 0.227381 0.778085 0.080454 0.062 Uiso 1 1 calc R U . . .
H21B H 0.233663 0.761434 0.254604 0.062 Uiso 1 1 calc R U . . .
H21C H 0.217727 0.724834 0.115674 0.062 Uiso 1 1 calc R U . . .
H7A H 0.282(2) 0.6175(8) 0.365(3) 0.047(7) Uiso 1 1 d . . . . .
H7B H 0.328(2) 0.6534(8) 0.326(3) 0.046(7) Uiso 1 1 d . . . . .
H8 H 0.108(2) 0.6540(9) 0.204(3) 0.059(8) Uiso 1 1 d . . . . .

loop_
_atom_site_aniso_label
_atom_site_aniso_U_11
_atom_site_aniso_U_22
_atom_site_aniso_U_33
_atom_site_aniso_U_23
_atom_site_aniso_U_13
_atom_site_aniso_U_12
Fe1 0.01589(9) 0.01234(9) 0.01334(10) 0.00102(7) 0.00358(7) -0.00008(6)
O3 0.0185(5) 0.0136(4) 0.0166(5) 0.0023(3) 0.0062(4) -0.0005(3)
O6 0.0212(5) 0.0142(5) 0.0185(5) 0.0002(4) 0.0065(4) 0.0010(3)
O2 0.0159(4) 0.0192(5) 0.0139(5) -0.0003(3) 0.0055(4) 0.0001(3)
O5 0.0226(5) 0.0145(5) 0.0192(5) 0.0039(4) 0.0077(4) 0.0014(3)
O1 0.0162(5) 0.0264(5) 0.0169(5) -0.0038(4) 0.0041(4) -0.0021(4)
O4 0.0271(5) 0.0180(5) 0.0166(5) 0.0057(4) 0.0024(4) -0.0034(4)
O7 0.0258(6) 0.0304(6) 0.0192(6) 0.0020(5) 0.0032(5) -0.0071(5)
N1 0.0237(6) 0.0151(6) 0.0128(6) -0.0005(4) 0.0039(5) -0.0022(4)
O8 0.0243(6) 0.0441(8) 0.0313(7) -0.0119(5) 0.0061(5) 0.0002(5)
N2 0.0188(6) 0.0178(6) 0.0186(6) 0.0009(4) 0.0018(5) 0.0004(4)
C7 0.0226(7) 0.0156(6) 0.0156(7) 0.0012(5) 0.0071(5) 0.0028(5)
C8 0.0168(6) 0.0126(6) 0.0157(7) 0.0026(4) 0.0056(5) 0.0025(4)
C25 0.0156(6) 0.0161(6) 0.0194(7) -0.0025(5) 0.0045(5) -0.0021(5)
C19 0.0232(7) 0.0115(6) 0.0166(7) -0.0027(5) 0.0091(5) -0.0017(5)
C3 0.0181(6) 0.0181(6) 0.0162(7) 0.0010(5) 0.0054(5) 0.0025(5)
C14 0.0210(7) 0.0143(6) 0.0229(7) -0.0032(5) 0.0094(6) -0.0014(5)
C24 0.0202(7) 0.0160(7) 0.0254(8) 0.0022(5) 0.0074(6) 0.0036(5)
C6 0.0272(7) 0.0257(8) 0.0197(7) -0.0005(6) 0.0118(6) 0.0048(6)
C9 0.0294(7) 0.0144(6) 0.0147(7) 0.0001(5) 0.0083(6) 0.0010(5)
C13 0.0169(6) 0.0168(7) 0.0244(8) -0.0018(5) 0.0042(5) 0.0003(5)
C23 0.0158(6) 0.0154(6) 0.0229(7) 0.0039(5) 0.0032(5) -0.0012(5)
C18 0.0259(7) 0.0142(6) 0.0172(7) -0.0022(5) 0.0079(6) -0.0030(5)
C17 0.0345(8) 0.0202(7) 0.0202(8) -0.0007(5) 0.0125(6) -0.0068(6)
C15 0.0214(7) 0.0225(7) 0.0298(8) -0.0039(6) 0.0120(6) -0.0037(5)
C26 0.0297(8) 0.0228(8) 0.0256(8) -0.0012(6) 0.0125(7) 0.0021(6)
C12 0.0235(7) 0.0239(8) 0.0218(8) 0.0053(6) -0.0045(6) -0.0028(5)
C20 0.0376(9) 0.0203(7) 0.0201(8) 0.0074(6) 0.0043(7) -0.0028(6)
C10 0.0301(8) 0.0251(8) 0.0153(7) -0.0037(5) 0.0045(6) -0.0081(6)
C2 0.0167(7) 0.0247(7) 0.0221(8) -0.0022(6) 0.0029(6) -0.0012(5)
C11 0.0292(8) 0.0359(9) 0.0171(8) 0.0079(6) -0.0023(6) -0.0082(6)
C4 0.0180(7) 0.0257(7) 0.0247(8) 0.0009(6) 0.0076(6) 0.0009(5)
C16 0.0309(8) 0.0232(8) 0.0319(9) -0.0023(6) 0.0184(7) -0.0069(6)
C5 0.0227(7) 0.0324(8) 0.0270(9) 0.0015(6) 0.0142(6) 0.0049(6)
C1 0.0229(7) 0.0352(9) 0.0213(8) -0.0067(6) 0.0020(6) -0.0013(6)
C22 0.0307(8) 0.0244(8) 0.0319(9) 0.0134(6) 0.0117(7) 0.0069(6)
C27 0.0343(9) 0.0372(10) 0.0382(11) -0.0099(8) 0.0144(8) -0.0010(7)
C21 0.0386(10) 0.0369(10) 0.0401(11) 0.0191(8) 0.0007(8) 0.0014(8)

loop_
_atom_type_symbol
_atom_type_description
_atom_type_scat_dispersion_real
_atom_type_scat_dispersion_imag
_atom_type_scat_source
C C 0.0033 0.0016 'International Tables Vol C Tables 4.2.6.8 and 6.1.1.4'
H H 0.0000 0.0000 'International Tables Vol C Tables 4.2.6.8 and 6.1.1.4'
N N 0.0061 0.0033 'International Tables Vol C Tables 4.2.6.8 and 6.1.1.4'
O O 0.0106 0.0060 'International Tables Vol C Tables 4.2.6.8 and 6.1.1.4'
Fe Fe 0.3463 0.8444 'International Tables Vol C Tables 4.2.6.8 and 6.1.1.4'

loop_
_exptl_crystal_face_index_h
_exptl_crystal_face_index_k
_exptl_crystal_face_index_l
_exptl_crystal_face_perp_dist
2 41 -1 0.1329
-2 -41 1 0.1329
5 17 -11 0.2104
4 34 -7 0.1378
15 11 -2 0.0498
-15 -11 1 0.0418
0 -41 -2 0.1556
-4 2 12 0.1959

loop_
_geom_angle_atom_site_label_1
_geom_angle_atom_site_label_2
_geom_angle_atom_site_label_3
_geom_angle
_geom_angle_site_symmetry_1
_geom_angle_site_symmetry_3
_geom_angle_publ_flag
O3 Fe1 O6 86.59(4) . . ?
O3 Fe1 O5 169.78(4) . . ?
O3 Fe1 N1 99.58(4) . . ?
O3 Fe1 N2 85.73(4) . . ?
O6 Fe1 O5 86.48(4) . . ?
O6 Fe1 N1 171.28(4) . . ?
O6 Fe1 N2 91.51(4) . . ?
O2 Fe1 O3 92.79(4) . . ?
O2 Fe1 O6 98.66(4) . . ?
O2 Fe1 O5 95.68(4) . . ?
O2 Fe1 N1 87.26(4) . . ?
O2 Fe1 N2 169.62(4) . . ?
O5 Fe1 N1 86.56(4) . . ?
O5 Fe1 N2 86.94(4) . . ?
N2 Fe1 N1 82.87(5) . . ?
C19 O3 Fe1 128.20(9) . . ?
C25 O6 Fe1 129.71(9) . . ?
C8 O2 Fe1 133.22(9) . . ?
C23 O5 Fe1 129.10(9) . . ?
C3 O1 C2 116.87(11) . . ?
C18 O4 C20 116.96(11) . . ?
H7A O7 H7B 105(2) . . ?
C9 N1 Fe1 124.53(10) . . ?
C9 N1 C10 115.78(12) . . ?
C10 N1 Fe1 119.37(9) . . ?
C27 O8 H8 105.0(18) . . ?
C13 N2 Fe1 123.49(10) . . ?
C13 N2 C12 116.70(13) . . ?
C12 N2 Fe1 119.79(9) . . ?
C8 C7 C6 120.59(13) . . ?
C8 C7 C9 123.11(13) . . ?
C6 C7 C9 116.30(13) . . ?
O2 C8 C7 123.58(12) . . ?
O2 C8 C3 118.78(12) . . ?
C7 C8 C3 117.64(12) . . ?
O6 C25 C24 124.76(13) . . ?
O6 C25 C26 116.27(13) . . ?
C24 C25 C26 118.97(13) . . ?
O3 C19 C14 123.83(13) . . ?
O3 C19 C18 118.48(13) . . ?
C14 C19 C18 117.58(12) . . ?
O1 C3 C8 114.86(12) . . ?
O1 C3 C4 124.43(13) . . ?
C4 C3 C8 120.71(13) . . ?
C19 C14 C13 121.90(12) . . ?
C19 C14 C15 120.40(14) . . ?
C15 C14 C13 117.31(13) . . ?
C25 C24 H24 118.0 . . ?
C23 C24 C25 124.03(13) . . ?
C23 C24 H24 118.0 . . ?
C7 C6 H6 119.8 . . ?
C5 C6 C7 120.41(14) . . ?
C5 C6 H6 119.8 . . ?
N1 C9 C7 127.24(13) . . ?
N1 C9 H9 116.4 . . ?
C7 C9 H9 116.4 . . ?
N2 C13 C14 126.07(13) . . ?
N2 C13 H13 117.0 . . ?
C14 C13 H13 117.0 . . ?
O5 C23 C24 124.66(13) . . ?
O5 C23 C22 116.22(13) . . ?
C24 C23 C22 119.12(13) . . ?
O4 C18 C19 114.75(12) . . ?
O4 C18 C17 124.52(13) . . ?
C17 C18 C19 120.73(14) . . ?
C18 C17 H17 119.7 . . ?
C18 C17 C16 120.62(15) . . ?
C16 C17 H17 119.7 . . ?
C14 C15 H15 119.7 . . ?
C16 C15 C14 120.57(15) . . ?
C16 C15 H15 119.7 . . ?
C25 C26 H26A 109.5 . . ?
C25 C26 H26B 109.5 . . ?
C25 C26 H26C 109.5 . . ?
H26A C26 H26B 109.5 . . ?
H26A C26 H26C 109.5 . . ?
H26B C26 H26C 109.5 . . ?
N2 C12 H12A 109.4 . . ?
N2 C12 H12B 109.4 . . ?
N2 C12 C11 111.34(12) . . ?
H12A C12 H12B 108.0 . . ?
C11 C12 H12A 109.4 . . ?
C11 C12 H12B 109.4 . . ?
O4 C20 H20A 110.1 . . ?
O4 C20 H20B 110.1 . . ?
O4 C20 C21 107.98(13) . . ?
H20A C20 H20B 108.4 . . ?
C21 C20 H20A 110.1 . . ?
C21 C20 H20B 110.1 . . ?
N1 C10 H10A 109.5 . . ?
N1 C10 H10B 109.5 . . ?
N1 C10 C11 110.71(13) . . ?
H10A C10 H10B 108.1 . . ?
C11 C10 H10A 109.5 . . ?
C11 C10 H10B 109.5 . . ?
O1 C2 H2A 110.2 . . ?
O1 C2 H2B 110.2 . . ?
O1 C2 C1 107.53(12) . . ?
H2A C2 H2B 108.5 . . ?
C1 C2 H2A 110.2 . . ?
C1 C2 H2B 110.2 . . ?
C12 C11 H11A 108.6 . . ?
C12 C11 H11B 108.6 . . ?
C10 C11 C12 114.70(13) . . ?
C10 C11 H11A 108.6 . . ?
C10 C11 H11B 108.6 . . ?
H11A C11 H11B 107.6 . . ?
C3 C4 H4 119.7 . . ?
C3 C4 C5 120.61(14) . . ?
C5 C4 H4 119.7 . . ?
C17 C16 H16 120.0 . . ?
C15 C16 C17 120.07(14) . . ?
C15 C16 H16 120.0 . . ?
C6 C5 C4 119.99(14) . . ?
C6 C5 H5 120.0 . . ?
C4 C5 H5 120.0 . . ?
C2 C1 H1A 109.5 . . ?
C2 C1 H1B 109.5 . . ?
C2 C1 H1C 109.5 . . ?
H1A C1 H1B 109.5 . . ?
H1A C1 H1C 109.5 . . ?
H1B C1 H1C 109.5 . . ?
C23 C22 H22A 109.5 . . ?
C23 C22 H22B 109.5 . . ?
C23 C22 H22C 109.5 . . ?
H22A C22 H22B 109.5 . . ?
H22A C22 H22C 109.5 . . ?
H22B C22 H22C 109.5 . . ?
O8 C27 H27A 109.5 . . ?
O8 C27 H27B 109.5 . . ?
O8 C27 H27C 109.5 . . ?
H27A C27 H27B 109.5 . . ?
H27A C27 H27C 109.5 . . ?
H27B C27 H27C 109.5 . . ?
C20 C21 H21A 109.5 . . ?
C20 C21 H21B 109.5 . . ?
C20 C21 H21C 109.5 . . ?
H21A C21 H21B 109.5 . . ?
H21A C21 H21C 109.5 . . ?
H21B C21 H21C 109.5 . . ?

loop_
_geom_bond_atom_site_label_1
_geom_bond_atom_site_label_2
_geom_bond_distance
_geom_bond_site_symmetry_2
_geom_bond_publ_flag
Fe1 O3 1.9397(10) . ?
Fe1 O6 2.0084(10) . ?
Fe1 O2 1.9351(10) . ?
Fe1 O5 2.0251(10) . ?
Fe1 N1 2.1501(12) . ?
Fe1 N2 2.1476(12) . ?
O3 C19 1.3154(16) . ?
O6 C25 1.2724(16) . ?
O2 C8 1.3188(16) . ?
O5 C23 1.2803(17) . ?
O1 C3 1.3655(17) . ?
O1 C2 1.4321(17) . ?
O4 C18 1.3682(18) . ?
O4 C20 1.4463(18) . ?
O7 H7A 0.80(3) . ?
O7 H7B 0.80(2) . ?
N1 C9 1.2847(19) . ?
N1 C10 1.4740(19) . ?
O8 C27 1.410(2) . ?
O8 H8 0.82(3) . ?
N2 C13 1.2848(19) . ?
N2 C12 1.470(2) . ?
C7 C8 1.407(2) . ?
C7 C6 1.417(2) . ?
C7 C9 1.446(2) . ?
C8 C3 1.421(2) . ?
C25 C24 1.398(2) . ?
C25 C26 1.499(2) . ?
C19 C14 1.409(2) . ?
C19 C18 1.425(2) . ?
C3 C4 1.387(2) . ?
C14 C13 1.446(2) . ?
C14 C15 1.415(2) . ?
C24 H24 0.9500 . ?
C24 C23 1.392(2) . ?
C6 H6 0.9500 . ?
C6 C5 1.365(2) . ?
C9 H9 0.9500 . ?
C13 H13 0.9500 . ?
C23 C22 1.505(2) . ?
C18 C17 1.383(2) . ?
C17 H17 0.9500 . ?
C17 C16 1.397(2) . ?
C15 H15 0.9500 . ?
C15 C16 1.365(2) . ?
C26 H26A 0.9800 . ?
C26 H26B 0.9800 . ?
C26 H26C 0.9800 . ?
C12 H12A 0.9900 . ?
C12 H12B 0.9900 . ?
C12 C11 1.539(2) . ?
C20 H20A 0.9900 . ?
C20 H20B 0.9900 . ?
C20 C21 1.498(3) . ?
C10 H10A 0.9900 . ?
C10 H10B 0.9900 . ?
C10 C11 1.526(2) . ?
C2 H2A 0.9900 . ?
C2 H2B 0.9900 . ?
C2 C1 1.499(2) . ?
C11 H11A 0.9900 . ?
C11 H11B 0.9900 . ?
C4 H4 0.9500 . ?
C4 C5 1.399(2) . ?
C16 H16 0.9500 . ?
C5 H5 0.9500 . ?
C1 H1A 0.9800 . ?
C1 H1B 0.9800 . ?
C1 H1C 0.9800 . ?
C22 H22A 0.9800 . ?
C22 H22B 0.9800 . ?
C22 H22C 0.9800 . ?
C27 H27A 0.9800 . ?
C27 H27B 0.9800 . ?
C27 H27C 0.9800 . ?
C21 H21A 0.9800 . ?
C21 H21B 0.9800 . ?
C21 H21C 0.9800 . ?

loop_
_geom_hbond_atom_site_label_D
_geom_hbond_atom_site_label_H
_geom_hbond_atom_site_label_A
_geom_hbond_distance_DH
_geom_hbond_distance_HA
_geom_hbond_distance_DA
_geom_hbond_angle_DHA
_geom_hbond_site_symmetry_A
_geom_hbond_publ_flag
O7 H7A O2 0.80(3) 2.13(3) 2.8822(16) 158(2) . yes
O8 H8 O7 0.82(3) 1.92(3) 2.7380(18) 172(3) . yes

loop_
_geom_torsion_atom_site_label_1
_geom_torsion_atom_site_label_2
_geom_torsion_atom_site_label_3
_geom_torsion_atom_site_label_4
_geom_torsion
_geom_torsion_site_symmetry_1
_geom_torsion_site_symmetry_2
_geom_torsion_site_symmetry_3
_geom_torsion_site_symmetry_4
_geom_torsion_publ_flag
Fe1 O3 C19 C14 -28.30(19) . . . . ?
Fe1 O3 C19 C18 155.55(10) . . . . ?
Fe1 O6 C25 C24 8.0(2) . . . . ?
Fe1 O6 C25 C26 -171.59(10) . . . . ?
Fe1 O2 C8 C7 9.38(19) . . . . ?
Fe1 O2 C8 C3 -171.14(9) . . . . ?
Fe1 O5 C23 C24 -7.7(2) . . . . ?
Fe1 O5 C23 C22 171.63(10) . . . . ?
Fe1 N1 C9 C7 -4.5(2) . . . . ?
Fe1 N1 C10 C11 -55.45(15) . . . . ?
Fe1 N2 C13 C14 6.2(2) . . . . ?
Fe1 N2 C12 C11 -53.33(16) . . . . ?
O3 C19 C14 C13 -4.3(2) . . . . ?
O3 C19 C14 C15 -176.85(13) . . . . ?
O3 C19 C18 O4 -1.44(18) . . . . ?
O3 C19 C18 C17 178.20(13) . . . . ?
O6 C25 C24 C23 0.8(2) . . . . ?
O2 C8 C3 O1 -0.63(18) . . . . ?
O2 C8 C3 C4 178.54(12) . . . . ?
O1 C3 C4 C5 179.55(14) . . . . ?
O4 C18 C17 C16 178.16(13) . . . . ?
N1 C10 C11 C12 74.36(17) . . . . ?
N2 C12 C11 C10 -16.60(19) . . . . ?
C7 C8 C3 O1 178.88(12) . . . . ?
C7 C8 C3 C4 -2.0(2) . . . . ?
C7 C6 C5 C4 -1.4(2) . . . . ?
C8 C7 C6 C5 -0.2(2) . . . . ?
C8 C7 C9 N1 -1.9(2) . . . . ?
C8 C3 C4 C5 0.5(2) . . . . ?
C25 C24 C23 O5 -0.8(2) . . . . ?
C25 C24 C23 C22 179.81(14) . . . . ?
C19 C14 C13 N2 14.2(2) . . . . ?
C19 C14 C15 C16 -0.9(2) . . . . ?
C19 C18 C17 C16 -1.4(2) . . . . ?
C3 O1 C2 C1 -178.81(12) . . . . ?
C3 C4 C5 C6 1.2(2) . . . . ?
C14 C19 C18 O4 -177.83(12) . . . . ?
C14 C19 C18 C17 1.8(2) . . . . ?
C14 C15 C16 C17 1.3(2) . . . . ?
C6 C7 C8 O2 -178.70(12) . . . . ?
C6 C7 C8 C3 1.8(2) . . . . ?
C6 C7 C9 N1 177.05(14) . . . . ?
C9 N1 C10 C11 118.40(14) . . . . ?
C9 C7 C8 O2 0.2(2) . . . . ?
C9 C7 C8 C3 -179.26(12) . . . . ?
C9 C7 C6 C5 -179.18(14) . . . . ?
C13 N2 C12 C11 128.36(14) . . . . ?
C13 C14 C15 C16 -173.76(14) . . . . ?
C18 O4 C20 C21 -168.27(14) . . . . ?
C18 C19 C14 C13 171.90(13) . . . . ?
C18 C19 C14 C15 -0.7(2) . . . . ?
C18 C17 C16 C15 -0.1(2) . . . . ?
C15 C14 C13 N2 -173.04(14) . . . . ?
C26 C25 C24 C23 -179.64(14) . . . . ?
C12 N2 C13 C14 -175.59(14) . . . . ?
C20 O4 C18 C19 168.83(13) . . . . ?
C20 O4 C18 C17 -10.8(2) . . . . ?
C10 N1 C9 C7 -178.01(13) . . . . ?
C2 O1 C3 C8 -176.46(12) . . . . ?
C2 O1 C3 C4 4.4(2) . . . . ?

loop_
_exptl_oxdiff_crystal_face_indexfrac_h
_exptl_oxdiff_crystal_face_indexfrac_k
_exptl_oxdiff_crystal_face_indexfrac_l
_exptl_oxdiff_crystal_face_x
_exptl_oxdiff_crystal_face_y
_exptl_oxdiff_crystal_face_z
2.1025 40.8233 -1.2860 0.8047 0.0635 -0.5902
-2.1025 -40.8233 1.2860 -0.8047 -0.0635 0.5902
5.2600 17.1614 -11.3622 0.9165 0.0727 0.3934
4.1920 33.6963 -7.1362 0.9888 0.0782 -0.1270
14.6943 11.3649 -1.7583 0.3017 0.9161 -0.1406
-14.6940 -10.9639 1.4583 -0.2785 -0.9232 0.1524
0.0992 -40.9084 -1.5989 -0.6519 0.0170 0.7581
-3.9645 1.9018 12.4726 -0.6319 0.0160 -0.7749
